data_4349625
loop_
_publ_author_name
'Tu, Hao-Ran'
'Sun, Wen-Bin'
'Li, Hong-Feng'
'Chen, Peng'
'Tian, Yong-Mei'
'Zhang, Wan-Ying'
'Zhang, Yi-Quan'
'Yan, Peng-Fei'

_publ_section_title
;
 Complementation and joint contribution of appropriate intramolecular
 coupling and local ion symmetry to improve magnetic relaxation in a
 series of dinuclear Dy2 single-molecule magnets
;
_journal_issue 3
_journal_name_full 'Inorganic Chemistry Frontiers'
_journal_page_first 499
_journal_paper_doi 10.1039/C6QI00508J
_journal_volume 4
_journal_year 2017
_chemical_formula_moiety 'C48 H38 F12 Gd2 O14 S4'
_chemical_formula_sum 'C48 H38 F12 Gd2 O14 S4'
_chemical_formula_weight 1509.52
_space_group_crystal_system triclinic
_space_group_IT_number 2
_space_group_name_Hall '-P 1'
_space_group_name_H-M_alt 'P -1'
_atom_sites_solution_hydrogens geom
_atom_sites_solution_primary direct
_atom_sites_solution_secondary difmap
_audit_creation_date 2016-12-6
_audit_creation_method
;
  Olex2 1.2
  (compiled Dec  5 2012 16:20:19, GUI svn.r4385)
;
_audit_update_record
;
2016-12-06 deposited with the CCDC.
2017-01-03 downloaded from the CCDC.
;
_cell_angle_alpha 71.247(4)
_cell_angle_beta 76.901(4)
_cell_angle_gamma 67.048(5)
_cell_formula_units_Z 1
_cell_length_a 10.9212(6)
_cell_length_b 11.0906(6)
_cell_length_c 13.0365(5)
_cell_measurement_reflns_used 5143
_cell_measurement_temperature 293(2)
_cell_measurement_theta_max 30.0966
_cell_measurement_theta_min 2.9623
_cell_volume 1367.50(13)
_computing_cell_refinement
;
CrysAlisPro, Agilent Technologies,
Version 1.171.35.21 (release 20-01-2012 CrysAlis171 .NET)
(compiled Jan 23 2012,18:06:46)
;
_computing_data_collection
;
CrysAlisPro, Agilent Technologies,
Version 1.171.35.21 (release 20-01-2012 CrysAlis171 .NET)
(compiled Jan 23 2012,18:06:46)
;
_computing_data_reduction
;
CrysAlisPro, Agilent Technologies,
Version 1.171.35.21 (release 20-01-2012 CrysAlis171 .NET)
(compiled Jan 23 2012,18:06:46)
;
_computing_molecular_graphics
;
O. V. Dolomanov, L. J. Bourhis, R. J. Gildea, J. A. K. Howard and H. Puschmann,
OLEX2: a complete structure solution, refinement and analysis program.
J. Appl. Cryst. (2009). 42, 339-341.
;
_computing_publication_material
;
O. V. Dolomanov, L. J. Bourhis, R. J. Gildea, J. A. K. Howard and H. Puschmann,
OLEX2: a complete structure solution, refinement and analysis program.
J. Appl. Cryst. (2009). 42, 339-341.
;
_computing_structure_refinement
;
XL, G.M. Sheldrick, Acta Cryst.
(2008). A64, 112-122
;
_computing_structure_solution 'SHELXS-97 (Sheldrick, 1990)'
_diffrn_ambient_temperature 293(2)
_diffrn_detector_area_resol_mean 16.1954
_diffrn_measured_fraction_theta_full 0.983
_diffrn_measured_fraction_theta_max 0.831
_diffrn_measurement_details
;
#__ type_ start__ end____ width___ exp.time_
  1 omega   35.00   96.00   1.0000   10.0000
omega____ theta____ kappa____ phi______ frames
    -       20.2277  178.0000 -180.0000 61

#__ type_ start__ end____ width___ exp.time_
  2 omega    9.00   59.00   1.0000   10.0000
omega____ theta____ kappa____ phi______ frames
    -       20.2277  -99.0000    0.0000 50

#__ type_ start__ end____ width___ exp.time_
  3 omega  -85.00  -10.00   1.0000   10.0000
omega____ theta____ kappa____ phi______ frames
    -      -21.3215  -38.0000 -150.0000 75

#__ type_ start__ end____ width___ exp.time_
  4 omega  -24.00   13.00   1.0000   10.0000
omega____ theta____ kappa____ phi______ frames
    -      -21.3215  -99.0000  120.0000 37

#__ type_ start__ end____ width___ exp.time_
  5 omega  -12.00   17.00   1.0000   10.0000
omega____ theta____ kappa____ phi______ frames
    -      -21.3215  -99.0000  150.0000 29

#__ type_ start__ end____ width___ exp.time_
  6 omega  -15.00   16.00   1.0000   10.0000
omega____ theta____ kappa____ phi______ frames
    -      -21.3215  -99.0000 -150.0000 31

#__ type_ start__ end____ width___ exp.time_
  7 omega  -73.00   27.00   1.0000   10.0000
omega____ theta____ kappa____ phi______ frames
    -      -21.3215    0.0000   60.0000 100
;
_diffrn_measurement_device_type 'Xcalibur, Eos'
_diffrn_measurement_method '\w scans'
_diffrn_orient_matrix_UB_11 0.0029072000
_diffrn_orient_matrix_UB_12 0.0589227000
_diffrn_orient_matrix_UB_13 0.0083169000
_diffrn_orient_matrix_UB_21 -0.0708180000
_diffrn_orient_matrix_UB_22 0.0290209000
_diffrn_orient_matrix_UB_23 0.0035601000
_diffrn_orient_matrix_UB_31 -0.0043598000
_diffrn_orient_matrix_UB_32 -0.0293130000
_diffrn_orient_matrix_UB_33 0.0571389000
_diffrn_radiation_monochromator graphite
_diffrn_radiation_type 'Mo K\a'
_diffrn_radiation_wavelength 0.7107
_diffrn_reflns_av_R_equivalents 0.0375
_diffrn_reflns_av_unetI/netI 0.0568
_diffrn_reflns_limit_h_max 14
_diffrn_reflns_limit_h_min -15
_diffrn_reflns_limit_k_max 14
_diffrn_reflns_limit_k_min -8
_diffrn_reflns_limit_l_max 17
_diffrn_reflns_limit_l_min -17
_diffrn_reflns_number 11433
_diffrn_reflns_theta_full 26.00
_diffrn_reflns_theta_max 30.13
_diffrn_reflns_theta_min 2.97
_diffrn_source 'Enhance (Mo) X-ray Source'
_exptl_absorpt_coefficient_mu 2.660
_exptl_absorpt_correction_T_max 1.00000
_exptl_absorpt_correction_T_min 0.76358
_exptl_absorpt_correction_type multi-scan
_exptl_absorpt_process_details
;
CrysAlisPro, Agilent Technologies,
Version 1.171.35.21 (release 20-01-2012 CrysAlis171 .NET)
(compiled Jan 23 2012,18:06:46)
Empirical absorption correction using spherical harmonics,
 implemented in SCALE3 ABSPACK scaling algorithm.
;
_exptl_crystal_density_diffrn 1.833
_exptl_crystal_density_method 'not measured'
_exptl_crystal_description block
_exptl_crystal_F_000 738
_refine_diff_density_max 1.773
_refine_diff_density_min -1.227
_refine_diff_density_rms 0.151
_refine_ls_extinction_method none
_refine_ls_goodness_of_fit_ref 1.063
_refine_ls_hydrogen_treatment mixed
_refine_ls_matrix_type full
_refine_ls_number_parameters 363
_refine_ls_number_reflns 6742
_refine_ls_number_restraints 0
_refine_ls_restrained_S_all 1.063
_refine_ls_R_factor_all 0.0605
_refine_ls_R_factor_gt 0.0492
_refine_ls_shift/su_max 0.001
_refine_ls_shift/su_mean 0.000
_refine_ls_structure_factor_coef Fsqd
_refine_ls_weighting_details 'calc w=1/[\s^2^(Fo^2^)+(0.0783P)^2^+0.8253P] where P=(Fo^2^+2Fc^2^)/3'
_refine_ls_weighting_scheme calc
_refine_ls_wR_factor_gt 0.1284
_refine_ls_wR_factor_ref 0.1386
_reflns_number_gt 5730
_reflns_number_total 6742
_reflns_threshold_expression >2sigma(I)
_cod_data_source_file c6qi00508j3.cif
_cod_data_source_block 1
_cod_original_cell_volume 1367.49(12)
_cod_database_code 4349625
_reflns_odcompleteness_completeness 97.95
_reflns_odcompleteness_iscentric 1
_reflns_odcompleteness_theta 27.50
_olex2_refinement_description
;
1. Fixed Uiso
 At 1.2 times of:
  H11 of C11, H19 of C19, {H14A,H14B} of C14, H5 of C5, H16 of C16, H3 of C3,
  {H22A,H22B} of C22, H4 of C4, H15 of C15, H24 of C24, H23 of C23
 At 1.5 times of:
  {H8A,H8B,H8C} of C8, {H1A,H1B,H1C} of C1
2.a Secondary CH2 refined with riding coordinates:
 C22(H22A,H22B), C14(H14A,H14B)
2.b Aromatic/amide H refined with riding coordinates:
 C4(H4), C15(H15), C5(H5), C16(H16), C3(H3), C23(H23), C24(H24), C19(H19),
 C11(H11)
2.c Idealised Me refined as rotating group:
 C1(H1A,H1B,H1C), C8(H8A,H8B,H8C)
;

loop_
_space_group_symop_id
_space_group_symop_operation_xyz
1 'x, y, z'
2 '-x, -y, -z'

loop_
_atom_site_label
_atom_site_type_symbol
_atom_site_fract_x
_atom_site_fract_y
_atom_site_fract_z
_atom_site_U_iso_or_equiv
_atom_site_adp_type
_atom_site_occupancy
_atom_site_symmetry_multiplicity
_atom_site_calc_flag
_atom_site_refinement_flags
Gd1 Gd 0.41809(2) 0.93603(2) 0.145444(18) 0.03378(10) Uani 1 1 d .
S1 S 0.3545(3) 0.7213(2) -0.11381(15) 0.0733(6) Uani 1 1 d .
S2 S 0.5871(4) 1.1603(4) 0.4475(3) 0.1083(10) Uani 1 1 d .
C22 C 0.7511(5) 0.9610(5) 0.3458(3) 0.0285(9) Uani 1 1 d .
H22A H 0.7542 0.8677 0.3733 0.034 Uiso 1 1 calc R
H22B H 0.7892 0.9777 0.2700 0.034 Uiso 1 1 calc R
F4 F 0.0359(5) 1.2210(7) 0.3484(5) 0.109(2) Uani 1 1 d .
F5 F 0.1167(7) 1.3531(10) 0.3640(10) 0.192(5) Uani 1 1 d .
F6 F 0.0768(8) 1.3614(7) 0.2099(7) 0.151(3) Uani 1 1 d .
F1 F 0.2616(9) 0.4928(6) 0.4216(4) 0.129(3) Uani 1 1 d .
F3 F 0.3395(8) 0.6014(6) 0.4812(4) 0.113(2) Uani 1 1 d .
F2 F 0.1480(7) 0.6904(8) 0.4403(5) 0.131(3) Uani 1 1 d .
C4 C 0.0149(7) 1.2820(8) -0.1369(7) 0.070(2) Uani 1 1 d .
H4 H -0.0687 1.3284 -0.1619 0.085 Uiso 1 1 calc R
C14 C 0.3053(7) 0.5129(7) 0.0318(6) 0.0524(15) Uani 1 1 d .
H14A H 0.2224 0.5195 0.0801 0.063 Uiso 1 1 calc R
H14B H 0.3741 0.4289 0.0622 0.063 Uiso 1 1 calc R
C15 C 0.2875(10) 0.5176(11) -0.0771(8) 0.087(3) Uani 1 1 d .
H15 H 0.2636 0.4526 -0.0904 0.104 Uiso 1 1 calc R
O5 O 0.4116(4) 0.7716(4) 0.0702(3) 0.0432(9) Uani 1 1 d .
O4 O 0.3331(5) 0.7887(4) 0.2859(3) 0.0466(10) Uani 1 1 d .
O1 O 0.6326(4) 0.7384(4) 0.2151(3) 0.0429(9) Uani 1 1 d .
O2 O 0.1750(4) 1.0140(4) 0.0926(3) 0.0467(9) Uani 1 1 d .
C5 C 0.1245(7) 1.3124(8) -0.1995(6) 0.0636(19) Uani 1 1 d .
H5 H 0.1152 1.3785 -0.2655 0.076 Uiso 1 1 calc R
O6 O 0.5262(5) 0.9935(5) 0.2514(3) 0.0487(10) Uani 1 1 d .
O3 O 0.3841(3) 1.0753(4) -0.0284(3) 0.0352(8) Uani 1 1 d .
C13 C 0.3447(6) 0.6280(6) 0.0182(5) 0.0428(12) Uani 1 1 d .
O7 O 0.2622(5) 1.1124(5) 0.2173(4) 0.0583(12) Uani 1 1 d .
C21 C 0.6073(8) 1.0640(7) 0.3635(5) 0.0545(17) Uani 1 1 d .
C16 C 0.3082(11) 0.6229(12) -0.1571(7) 0.088(3) Uani 1 1 d .
H16 H 0.2974 0.6385 -0.2295 0.106 Uiso 1 1 calc R
C3 C 0.0256(7) 1.1855(8) -0.0391(6) 0.0627(18) Uani 1 1 d .
H3 H -0.0496 1.1672 0.0021 0.075 Uiso 1 1 calc R
C23 C 0.8166(10) 0.9987(10) 0.4154(7) 0.080(2) Uani 1 1 d .
H23 H 0.9082 0.9573 0.4194 0.096 Uiso 1 1 calc R
C6 C 0.2490(6) 1.2419(5) -0.1614(4) 0.0383(11) Uani 1 1 d .
C17 C 0.1239(9) 1.2806(10) 0.3013(9) 0.083(3) Uani 1 1 d .
C24 C 0.7458(11) 1.0890(11) 0.4700(8) 0.087(3) Uani 1 1 d .
H24 H 0.7815 1.1109 0.5171 0.104 Uiso 1 1 calc R
C19 C 0.3637(7) 1.1712(7) 0.3240(6) 0.0561(17) Uani 1 1 d .
H19 H 0.3489 1.2309 0.3655 0.067 Uiso 1 1 calc R
C12 C 0.3677(6) 0.6767(6) 0.1011(5) 0.0387(11) Uani 1 1 d .
C1 C 0.0625(7) 1.0077(9) 0.1738(6) 0.067(2) Uani 1 1 d .
H1A H 0.0938 0.9458 0.2410 0.100 Uiso 1 1 calc R
H1B H 0.0059 0.9770 0.1495 0.100 Uiso 1 1 calc R
H1C H 0.0127 1.0962 0.1851 0.100 Uiso 1 1 calc R
C11 C 0.3314(7) 0.6171(6) 0.2136(5) 0.0463(13) Uani 1 1 d .
H11 H 0.3183 0.5343 0.2328 0.056 Uiso 1 1 calc R
C9 C 0.2672(10) 0.6127(8) 0.4083(5) 0.068(2) Uani 1 1 d .
C8 C 0.6402(9) 0.6511(9) 0.3236(6) 0.074(2) Uani 1 1 d .
H8A H 0.6600 0.6921 0.3695 0.111 Uiso 1 1 calc R
H8B H 0.7096 0.5654 0.3224 0.111 Uiso 1 1 calc R
H8C H 0.5561 0.6374 0.3516 0.111 Uiso 1 1 calc R
C10 C 0.3158(6) 0.6787(6) 0.2928(4) 0.0434(13) Uani 1 1 d .
C2 C 0.1503(6) 1.1159(6) -0.0030(5) 0.0410(12) Uani 1 1 d .
C7 C 0.2633(5) 1.1425(5) -0.0636(4) 0.0355(11) Uani 1 1 d .
C20 C 0.4953(7) 1.0745(7) 0.3100(5) 0.0475(14) Uani 1 1 d .
C18 C 0.2619(7) 1.1782(7) 0.2795(6) 0.0516(15) Uani 1 1 d .

loop_
_atom_site_aniso_label
_atom_site_aniso_U_11
_atom_site_aniso_U_22
_atom_site_aniso_U_33
_atom_site_aniso_U_23
_atom_site_aniso_U_13
_atom_site_aniso_U_12
Gd1 0.03439(16) 0.03493(16) 0.03244(14) -0.00702(10) -0.00235(10) -0.01461(11)
S1 0.0898(16) 0.0839(14) 0.0548(10) -0.0180(9) -0.0078(10) -0.0391(12)
S2 0.132(3) 0.124(3) 0.0953(18) -0.0448(17) -0.0129(18) -0.059(2)
C22 0.024(2) 0.050(3) 0.0219(19) -0.0098(18) -0.0059(16) -0.021(2)
F4 0.056(3) 0.122(5) 0.146(5) -0.062(4) 0.023(3) -0.025(3)
F5 0.080(5) 0.211(9) 0.364(13) -0.244(10) -0.005(6) -0.007(5)
F6 0.112(6) 0.086(5) 0.169(7) -0.006(4) -0.016(5) 0.034(4)
F1 0.256(9) 0.106(4) 0.061(3) -0.004(3) 0.014(4) -0.134(6)
F3 0.183(7) 0.135(5) 0.046(2) 0.021(3) -0.032(3) -0.105(5)
F2 0.115(5) 0.150(6) 0.090(4) -0.015(4) 0.052(4) -0.055(5)
C4 0.035(3) 0.071(5) 0.089(5) -0.014(4) -0.024(3) 0.003(3)
C14 0.048(4) 0.053(4) 0.065(4) -0.037(3) 0.002(3) -0.015(3)
C15 0.091(7) 0.108(8) 0.105(7) -0.074(6) 0.004(5) -0.052(6)
O5 0.048(2) 0.042(2) 0.043(2) -0.0128(16) -0.0007(17) -0.0205(19)
O4 0.059(3) 0.046(2) 0.0364(19) -0.0072(16) -0.0002(18) -0.026(2)
O1 0.046(2) 0.038(2) 0.0374(19) 0.0016(15) -0.0104(16) -0.0130(18)
O2 0.034(2) 0.055(3) 0.047(2) -0.0094(18) -0.0001(17) -0.0175(19)
C5 0.047(4) 0.058(4) 0.065(4) -0.003(3) -0.021(3) 0.000(3)
O6 0.047(2) 0.056(3) 0.051(2) -0.0259(19) -0.0075(19) -0.015(2)
O3 0.0252(17) 0.042(2) 0.0344(17) -0.0041(14) -0.0058(13) -0.0103(15)
C13 0.038(3) 0.046(3) 0.046(3) -0.016(2) -0.006(2) -0.013(2)
O7 0.046(3) 0.056(3) 0.077(3) -0.033(2) -0.008(2) -0.009(2)
C21 0.076(5) 0.064(4) 0.041(3) -0.014(3) -0.006(3) -0.043(4)
C16 0.104(8) 0.138(9) 0.059(4) -0.043(5) -0.005(5) -0.068(7)
C3 0.035(3) 0.078(5) 0.068(4) -0.015(4) -0.009(3) -0.014(3)
C23 0.068(6) 0.099(7) 0.079(5) -0.020(5) -0.012(4) -0.037(5)
C6 0.035(3) 0.033(3) 0.046(3) -0.013(2) -0.011(2) -0.006(2)
C17 0.057(5) 0.066(5) 0.125(8) -0.051(5) 0.013(5) -0.012(4)
C24 0.104(8) 0.106(7) 0.084(6) -0.024(5) -0.029(5) -0.062(6)
C19 0.056(4) 0.058(4) 0.069(4) -0.035(3) -0.004(3) -0.021(3)
C12 0.032(3) 0.037(3) 0.049(3) -0.015(2) -0.006(2) -0.010(2)
C1 0.042(4) 0.089(6) 0.065(4) -0.008(4) 0.008(3) -0.035(4)
C11 0.053(4) 0.039(3) 0.047(3) -0.004(2) -0.005(3) -0.022(3)
C9 0.101(7) 0.072(5) 0.043(3) -0.009(3) 0.005(4) -0.056(5)
C8 0.074(5) 0.080(5) 0.052(4) 0.018(4) -0.020(4) -0.029(4)
C10 0.047(3) 0.047(3) 0.036(3) -0.001(2) -0.007(2) -0.023(3)
C2 0.030(3) 0.047(3) 0.049(3) -0.018(2) -0.005(2) -0.011(2)
C7 0.028(2) 0.036(3) 0.041(3) -0.013(2) -0.007(2) -0.004(2)
C20 0.053(4) 0.055(4) 0.043(3) -0.020(3) 0.004(3) -0.028(3)
C18 0.047(4) 0.043(3) 0.066(4) -0.022(3) 0.006(3) -0.017(3)

loop_
_atom_type_symbol
_atom_type_description
_atom_type_scat_dispersion_real
_atom_type_scat_dispersion_imag
_atom_type_scat_source
C C 0.0033 0.0016 'International Tables Vol C Tables 4.2.6.8 and 6.1.1.4'
H H 0.0000 0.0000 'International Tables Vol C Tables 4.2.6.8 and 6.1.1.4'
O O 0.0106 0.0060 'International Tables Vol C Tables 4.2.6.8 and 6.1.1.4'
S S 0.1246 0.1234 'International Tables Vol C Tables 4.2.6.8 and 6.1.1.4'
F F 0.0171 0.0103 'International Tables Vol C Tables 4.2.6.8 and 6.1.1.4'
Gd Gd -0.1653 3.9035 'International Tables Vol C Tables 4.2.6.8 and 6.1.1.4'

loop_
_geom_angle_atom_site_label_1
_geom_angle_atom_site_label_2
_geom_angle_atom_site_label_3
_geom_angle
_geom_angle_site_symmetry_1
_geom_angle_site_symmetry_3
O5 Gd1 Gd1 82.89(9) . 2_675
O5 Gd1 O1 81.04(14) . .
O5 Gd1 O2 72.36(14) . .
O5 Gd1 O6 148.30(16) . .
O4 Gd1 Gd1 155.94(10) . 2_675
O4 Gd1 O5 73.29(13) . .
O4 Gd1 O1 76.77(14) . .
O4 Gd1 O2 79.78(14) . .
O4 Gd1 O6 97.78(15) . .
O4 Gd1 O3 137.47(14) . 2_675
O4 Gd1 O7 87.56(16) . .
O1 Gd1 Gd1 96.55(8) . 2_675
O1 Gd1 O2 148.59(13) . .
O2 Gd1 Gd1 96.42(8) . 2_675
O6 Gd1 Gd1 100.84(11) . 2_675
O6 Gd1 O1 67.26(14) . .
O6 Gd1 O2 137.19(14) . .
O3 Gd1 Gd1 33.18(8) 2_675 2_675
O3 Gd1 Gd1 33.49(8) . 2_675
O3 Gd1 O5 83.53(13) . .
O3 Gd1 O5 84.59(13) 2_675 .
O3 Gd1 O4 142.10(14) . .
O3 Gd1 O1 129.30(12) . .
O3 Gd1 O1 64.00(12) 2_675 .
O3 Gd1 O2 64.60(12) . .
O3 Gd1 O2 127.69(12) 2_675 .
O3 Gd1 O6 82.28(14) 2_675 .
O3 Gd1 O6 116.81(15) . .
O3 Gd1 O3 66.67(14) . 2_675
O3 Gd1 O7 89.38(15) . .
O3 Gd1 O7 130.99(16) 2_675 .
O7 Gd1 Gd1 112.81(13) . 2_675
O7 Gd1 O5 136.64(16) . .
O7 Gd1 O1 132.63(15) . .
O7 Gd1 O2 66.05(15) . .
O7 Gd1 O6 71.14(16) . .
C16 S1 C13 92.8(4) . .
C24 S2 C21 92.5(5) . .
H22A C22 H22B 109.9 . .
C21 C22 H22A 112.3 . .
C21 C22 H22B 112.3 . .
C23 C22 H22A 112.3 . .
C23 C22 H22B 112.3 . .
C23 C22 C21 97.2(5) . .
C5 C4 H4 119.0 . .
C3 C4 H4 119.0 . .
C3 C4 C5 122.0(7) . .
H14A C14 H14B 108.7 . .
C15 C14 H14A 110.6 . .
C15 C14 H14B 110.6 . .
C13 C14 H14A 110.6 . .
C13 C14 H14B 110.6 . .
C13 C14 C15 105.6(7) . .
C14 C15 H15 122.4 . .
C16 C15 C14 115.2(7) . .
C16 C15 H15 122.4 . .
C12 O5 Gd1 136.6(4) . .
C10 O4 Gd1 133.3(3) . .
C6 O1 Gd1 113.8(3) 2_675 .
C6 O1 C8 115.5(5) 2_675 .
C8 O1 Gd1 124.8(4) . .
C1 O2 Gd1 121.8(4) . .
C2 O2 Gd1 114.1(3) . .
C2 O2 C1 117.1(5) . .
C4 C5 H5 120.8 . .
C4 C5 C6 118.4(6) . .
C6 C5 H5 120.8 . .
C20 O6 Gd1 137.9(4) . .
Gd1 O3 Gd1 113.33(14) . 2_675
C7 O3 Gd1 123.9(3) . .
C7 O3 Gd1 122.2(3) . 2_675
C14 C13 S1 113.0(4) . .
C14 C13 C12 129.0(5) . .
C12 C13 S1 117.9(4) . .
C18 O7 Gd1 136.5(5) . .
C22 C21 S2 115.8(5) . .
C20 C21 S2 122.7(6) . .
C20 C21 C22 121.5(5) . .
S1 C16 H16 123.3 . .
C15 C16 S1 113.4(6) . .
C15 C16 H16 123.3 . .
C4 C3 H3 120.6 . .
C4 C3 C2 118.7(7) . .
C2 C3 H3 120.6 . .
C22 C23 H23 119.6 . .
C24 C23 C22 120.7(8) . .
C24 C23 H23 119.6 . .
O1 C6 C5 124.9(5) 2_675 .
C7 C6 O1 114.2(5) . 2_675
C7 C6 C5 120.9(6) . .
F4 C17 F6 104.0(9) . .
F4 C17 C18 111.4(7) . .
F5 C17 F4 105.2(9) . .
F5 C17 F6 109.0(10) . .
F5 C17 C18 115.4(9) . .
F6 C17 C18 111.1(8) . .
S2 C24 H24 123.2 . .
C23 C24 S2 113.6(7) . .
C23 C24 H24 123.2 . .
C20 C19 H19 119.0 . .
C18 C19 H19 119.0 . .
C18 C19 C20 122.1(6) . .
O5 C12 C13 117.9(5) . .
O5 C12 C11 123.6(5) . .
C11 C12 C13 118.3(5) . .
O2 C1 H1A 109.5 . .
O2 C1 H1B 109.5 . .
O2 C1 H1C 109.5 . .
H1A C1 H1B 109.5 . .
H1A C1 H1C 109.5 . .
H1B C1 H1C 109.5 . .
C12 C11 H11 119.2 . .
C10 C11 C12 121.6(5) . .
C10 C11 H11 119.2 . .
F1 C9 F3 107.5(7) . .
F1 C9 F2 107.9(8) . .
F1 C9 C10 114.7(6) . .
F3 C9 C10 112.8(6) . .
F2 C9 F3 102.4(7) . .
F2 C9 C10 110.7(7) . .
O1 C8 H8A 109.5 . .
O1 C8 H8B 109.5 . .
O1 C8 H8C 109.5 . .
H8A C8 H8B 109.5 . .
H8A C8 H8C 109.5 . .
H8B C8 H8C 109.5 . .
O4 C10 C11 129.8(5) . .
O4 C10 C9 112.6(5) . .
C11 C10 C9 117.6(5) . .
O2 C2 C3 124.4(6) . .
O2 C2 C7 114.4(5) . .
C3 C2 C7 121.2(6) . .
O3 C7 C6 120.1(5) . .
O3 C7 C2 121.2(5) . .
C6 C7 C2 118.7(5) . .
O6 C20 C21 114.9(6) . .
O6 C20 C19 123.4(6) . .
C19 C20 C21 121.7(6) . .
O7 C18 C17 112.2(7) . .
O7 C18 C19 128.8(6) . .
C19 C18 C17 119.0(7) . .

loop_
_geom_bond_atom_site_label_1
_geom_bond_atom_site_label_2
_geom_bond_distance
_geom_bond_site_symmetry_2
Gd1 Gd1 3.8781(5) 2_675
Gd1 O5 2.361(4) .
Gd1 O4 2.318(4) .
Gd1 O1 2.607(4) .
Gd1 O2 2.632(4) .
Gd1 O6 2.367(4) .
Gd1 O3 2.311(3) .
Gd1 O3 2.330(3) 2_675
Gd1 O7 2.337(4) .
S1 C13 1.703(6) .
S1 C16 1.650(9) .
S2 C21 1.688(7) .
S2 C24 1.651(11) .
C22 H22A 0.9700 .
C22 H22B 0.9700 .
C22 C21 1.559(9) .
C22 C23 1.510(10) .
F4 C17 1.306(11) .
F5 C17 1.290(11) .
F6 C17 1.312(13) .
F1 C9 1.309(9) .
F3 C9 1.315(10) .
F2 C9 1.312(11) .
C4 H4 0.9300 .
C4 C5 1.381(11) .
C4 C3 1.370(11) .
C14 H14A 0.9700 .
C14 H14B 0.9700 .
C14 C15 1.458(11) .
C14 C13 1.447(9) .
C15 H15 0.9300 .
C15 C16 1.348(14) .
O5 C12 1.239(7) .
O4 C10 1.279(7) .
O1 C6 1.386(7) 2_675
O1 C8 1.434(7) .
O2 C1 1.437(7) .
O2 C2 1.382(7) .
C5 H5 0.9300 .
C5 C6 1.391(9) .
O6 C20 1.262(7) .
O3 Gd1 2.330(3) 2_675
O3 C7 1.340(6) .
C13 C12 1.459(8) .
O7 C18 1.252(8) .
C21 C20 1.489(9) .
C16 H16 0.9300 .
C3 H3 0.9300 .
C3 C2 1.383(9) .
C23 H23 0.9300 .
C23 C24 1.309(13) .
C6 O1 1.386(7) 2_675
C6 C7 1.384(8) .
C17 C18 1.524(10) .
C24 H24 0.9300 .
C19 H19 0.9300 .
C19 C20 1.433(10) .
C19 C18 1.333(10) .
C12 C11 1.436(8) .
C1 H1A 0.9600 .
C1 H1B 0.9600 .
C1 H1C 0.9600 .
C11 H11 0.9300 .
C11 C10 1.357(8) .
C9 C10 1.523(8) .
C8 H8A 0.9600 .
C8 H8B 0.9600 .
C8 H8C 0.9600 .
C2 C7 1.388(8) .

loop_
_geom_torsion_atom_site_label_1
_geom_torsion_atom_site_label_2
_geom_torsion_atom_site_label_3
_geom_torsion_atom_site_label_4
_geom_torsion
_geom_torsion_site_symmetry_1
_geom_torsion_site_symmetry_4
Gd1 Gd1 O5 C12 -176.3(6) 2_675 .
Gd1 Gd1 O4 C10 -3.5(8) 2_675 .
Gd1 Gd1 O1 C6 25.4(3) 2_675 2_675
Gd1 Gd1 O1 C8 177.2(5) 2_675 .
Gd1 Gd1 O2 C1 -171.9(5) 2_675 .
Gd1 Gd1 O2 C2 -22.0(4) 2_675 .
Gd1 Gd1 O6 C20 112.8(6) 2_675 .
Gd1 Gd1 O3 C7 171.6(5) 2_675 .
Gd1 Gd1 O7 C18 -96.8(7) 2_675 .
Gd1 O5 C12 C13 159.6(4) . .
Gd1 O5 C12 C11 -16.8(9) . .
Gd1 O4 C10 C11 -6.9(11) . .
Gd1 O4 C10 C9 174.7(5) . .
Gd1 O2 C2 C3 -170.8(5) . .
Gd1 O2 C2 C7 10.7(6) . .
Gd1 O6 C20 C21 177.7(4) . .
Gd1 O6 C20 C19 -3.1(10) . .
Gd1 O3 C7 C6 168.5(4) . .
Gd1 O3 C7 C6 -20.6(7) 2_675 .
Gd1 O3 C7 C2 -10.6(7) . .
Gd1 O3 C7 C2 160.3(4) 2_675 .
Gd1 O7 C18 C17 -177.4(5) . .
Gd1 O7 C18 C19 4.3(12) . .
S1 C13 C12 O5 -10.1(7) . .
S1 C13 C12 C11 166.5(5) . .
S2 C21 C20 O6 -178.6(4) . .
S2 C21 C20 C19 2.2(9) . .
C22 C21 C20 O6 0.7(8) . .
C22 C21 C20 C19 -178.5(5) . .
C22 C23 C24 S2 -4.0(12) . .
F4 C17 C18 O7 60.9(11) . .
F4 C17 C18 C19 -120.6(9) . .
F5 C17 C18 O7 -179.2(9) . .
F5 C17 C18 C19 -0.7(14) . .
F6 C17 C18 O7 -54.6(10) . .
F6 C17 C18 C19 123.9(9) . .
F1 C9 C10 O4 -173.1(8) . .
F1 C9 C10 C11 8.3(12) . .
F3 C9 C10 O4 -49.5(10) . .
F3 C9 C10 C11 131.8(7) . .
F2 C9 C10 O4 64.6(9) . .
F2 C9 C10 C11 -114.1(8) . .
C4 C5 C6 O1 -179.9(6) . 2_675
C4 C5 C6 C7 0.7(11) . .
C4 C3 C2 O2 -178.2(7) . .
C4 C3 C2 C7 0.2(11) . .
C14 C15 C16 S1 2.0(13) . .
C14 C13 C12 O5 174.3(6) . .
C14 C13 C12 C11 -9.1(9) . .
C15 C14 C13 S1 0.2(7) . .
C15 C14 C13 C12 176.0(7) . .
O5 Gd1 O4 C10 4.8(5) . .
O5 Gd1 O1 C6 107.1(3) . 2_675
O5 Gd1 O1 C8 -101.1(5) . .
O5 Gd1 O2 C1 107.7(5) . .
O5 Gd1 O2 C2 -102.4(4) . .
O5 Gd1 O6 C20 -153.2(5) . .
O5 Gd1 O3 Gd1 -86.88(18) . 2_675
O5 Gd1 O3 C7 84.7(4) . .
O5 Gd1 O7 C18 158.8(6) . .
O5 C12 C11 C10 14.2(10) . .
O4 Gd1 O5 C12 7.1(6) . .
O4 Gd1 O1 C6 -178.1(4) . 2_675
O4 Gd1 O1 C8 -26.3(5) . .
O4 Gd1 O2 C1 32.1(5) . .
O4 Gd1 O2 C2 -177.9(4) . .
O4 Gd1 O6 C20 -82.5(6) . .
O4 Gd1 O3 Gd1 -138.80(19) . 2_675
O4 Gd1 O3 C7 32.8(5) . .
O4 Gd1 O7 C18 96.4(7) . .
O1 Gd1 O5 C12 85.9(6) . .
O1 Gd1 O4 C10 -79.6(6) . .
O1 Gd1 O2 C1 74.2(6) . .
O1 Gd1 O2 C2 -135.8(3) . .
O1 Gd1 O6 C20 -154.6(6) . .
O1 Gd1 O3 Gd1 -14.1(2) . 2_675
O1 Gd1 O3 C7 157.6(4) . .
O1 Gd1 O7 C18 27.0(7) . .
O1 C6 C7 O3 0.3(7) 2_675 .
O1 C6 C7 C2 179.4(5) 2_675 .
O2 Gd1 O5 C12 -77.2(6) . .
O2 Gd1 O4 C10 79.3(6) . .
O2 Gd1 O1 C6 139.2(3) . 2_675
O2 Gd1 O1 C8 -68.9(6) . .
O2 Gd1 O6 C20 0.8(7) . .
O2 Gd1 O3 Gd1 -160.4(2) . 2_675
O2 Gd1 O3 C7 11.2(4) . .
O2 Gd1 O7 C18 176.3(7) . .
O2 C2 C7 O3 -1.7(8) . .
O2 C2 C7 C6 179.3(5) . .
C5 C4 C3 C2 -0.7(13) . .
C5 C6 C7 O3 179.8(6) . .
C5 C6 C7 C2 -1.1(9) . .
O6 Gd1 O5 C12 84.6(6) . .
O6 Gd1 O4 C10 -144.0(6) . .
O6 Gd1 O1 C6 -73.7(3) . 2_675
O6 Gd1 O1 C8 78.2(5) . .
O6 Gd1 O2 C1 -58.3(5) . .
O6 Gd1 O2 C2 91.6(4) . .
O6 Gd1 O3 Gd1 67.6(2) . 2_675
O6 Gd1 O3 C7 -120.8(4) . .
O6 Gd1 O7 C18 -2.6(6) . .
O3 Gd1 O5 C12 -142.6(6) . .
O3 Gd1 O5 C12 150.4(6) 2_675 .
O3 Gd1 O4 C10 59.6(6) . .
O3 Gd1 O4 C10 -56.9(6) 2_675 .
O3 Gd1 O1 C6 33.1(4) . 2_675
O3 Gd1 O1 C6 18.8(3) 2_675 2_675
O3 Gd1 O1 C8 -175.0(5) . .
O3 Gd1 O1 C8 170.6(6) 2_675 .
O3 Gd1 O2 C1 175.9(5) 2_675 .
O3 Gd1 O2 C1 -161.2(5) . .
O3 Gd1 O2 C2 -11.2(3) . .
O3 Gd1 O2 C2 -34.1(4) 2_675 .
O3 Gd1 O6 C20 140.4(6) 2_675 .
O3 Gd1 O6 C20 81.5(6) . .
O3 Gd1 O3 Gd1 0.0 2_675 2_675
O3 Gd1 O3 C7 171.6(5) 2_675 .
O3 Gd1 O7 C18 -63.6(7) 2_675 .
O3 Gd1 O7 C18 -121.3(7) . .
C13 S1 C16 C15 -1.5(9) . .
C13 C14 C15 C16 -1.3(11) . .
C13 C12 C11 C10 -162.2(6) . .
O7 Gd1 O5 C12 -60.4(6) . .
O7 Gd1 O4 C10 145.4(6) . .
O7 Gd1 O1 C6 -104.1(4) . 2_675
O7 Gd1 O1 C8 47.7(6) . .
O7 Gd1 O2 C1 -59.8(5) . .
O7 Gd1 O2 C2 90.2(4) . .
O7 Gd1 O6 C20 2.2(6) . .
O7 Gd1 O3 Gd1 135.98(19) . 2_675
O7 Gd1 O3 C7 -52.4(4) . .
C21 S2 C24 C23 2.1(8) . .
C21 C22 C23 C24 3.5(10) . .
C16 S1 C13 C14 0.7(6) . .
C16 S1 C13 C12 -175.6(6) . .
C3 C4 C5 C6 0.3(13) . .
C3 C2 C7 O3 179.8(6) . .
C3 C2 C7 C6 0.7(9) . .
C23 C22 C21 S2 -1.7(6) . .
C23 C22 C21 C20 178.9(6) . .
C24 S2 C21 C22 0.0(6) . .
C24 S2 C21 C20 179.4(6) . .
C12 C11 C10 O4 -2.8(11) . .
C12 C11 C10 C9 175.6(6) . .
C1 O2 C2 C3 -19.4(9) . .
C1 O2 C2 C7 162.1(6) . .
C20 C19 C18 O7 -3.8(12) . .
C20 C19 C18 C17 177.9(7) . .
C18 C19 C20 O6 3.2(11) . .
C18 C19 C20 C21 -177.7(6) . .
